data_4507073
loop_
_publ_author_name
'Xue, Yun-Shan'
'Jin, Feng-Yan'
'Zhou, Lian'
'Liu, Mei-Pin'
'Xu, Yan'
'Du, Hong-Bin'
'Fang, Min'
'You, Xiao-Zeng'

_publ_section_title
;
 Structural Diversity and Properties of Coordination Polymers Built from a
 Rigid Octadentenate Carboxylic Acid
;
_journal_issue 12
_journal_name_full 'Crystal Growth &amp; Design'
_journal_page_first 6158
_journal_paper_doi 10.1021/cg301319u
_journal_volume 12
_journal_year 2012
_chemical_formula_sum 'C82 H94 N8 O38 Si2 Zn5'
_chemical_formula_weight 2182.77
_chemical_name_systematic
; 
 ? 
;
_space_group_IT_number 15
_symmetry_cell_setting monoclinic
_symmetry_space_group_name_Hall '-C 2yc'
_symmetry_space_group_name_H-M 'C 1 2/c 1'
_atom_sites_solution_hydrogens geom
_atom_sites_solution_primary direct
_atom_sites_solution_secondary difmap
_audit_creation_method SHELXL-97
_cell_angle_alpha 90.00
_cell_angle_beta 101.768(4)
_cell_angle_gamma 90.00
_cell_formula_units_Z 4
_cell_length_a 23.168(8)
_cell_length_b 18.615(6)
_cell_length_c 25.483(8)
_cell_measurement_reflns_used 4533
_cell_measurement_temperature 296(2)
_cell_measurement_theta_max 23.576
_cell_measurement_theta_min 2.188
_cell_volume 10759(6)
_computing_cell_refinement 'Bruker SMART'
_computing_data_collection 'Bruker SMART'
_computing_data_reduction 'Bruker SAINT'
_computing_molecular_graphics 'Bruker SHELXTL'
_computing_publication_material 'Bruker SHELXTL'
_computing_structure_refinement 'SHELXL-97 (Sheldrick, 2008)'
_computing_structure_solution 'SHELXS-97 (Sheldrick, 2008)'
_diffrn_ambient_temperature 296(2)
_diffrn_measured_fraction_theta_full 0.972
_diffrn_measured_fraction_theta_max 0.972
_diffrn_measurement_device_type 'CCD area detector'
_diffrn_measurement_method 'phi and omega scans'
_diffrn_radiation_monochromator graphite
_diffrn_radiation_source 'fine-focus sealed tube'
_diffrn_radiation_type MoK\a
_diffrn_radiation_wavelength 0.71073
_diffrn_reflns_av_R_equivalents 0.1030
_diffrn_reflns_av_sigmaI/netI 0.1428
_diffrn_reflns_limit_h_max 30
_diffrn_reflns_limit_h_min -30
_diffrn_reflns_limit_k_max 24
_diffrn_reflns_limit_k_min -10
_diffrn_reflns_limit_l_max 33
_diffrn_reflns_limit_l_min -32
_diffrn_reflns_number 33352
_diffrn_reflns_theta_full 28.37
_diffrn_reflns_theta_max 28.37
_diffrn_reflns_theta_min 1.54
_exptl_absorpt_coefficient_mu 1.201
_exptl_absorpt_correction_T_max 0.8693
_exptl_absorpt_correction_T_min 0.8310
_exptl_absorpt_correction_type multi-scan
_exptl_absorpt_process_details 'SADABS; Bruker, 2000'
_exptl_crystal_colour yellow
_exptl_crystal_density_diffrn 1.345
_exptl_crystal_density_method 'not measured'
_exptl_crystal_description block
_exptl_crystal_F_000 4480
_exptl_crystal_size_max 0.16
_exptl_crystal_size_mid 0.13
_exptl_crystal_size_min 0.12
_refine_diff_density_max 1.617
_refine_diff_density_min -0.899
_refine_diff_density_rms 0.116
_refine_ls_extinction_method none
_refine_ls_goodness_of_fit_ref 0.941
_refine_ls_hydrogen_treatment constr
_refine_ls_matrix_type full
_refine_ls_number_parameters 609
_refine_ls_number_reflns 13072
_refine_ls_number_restraints 0
_refine_ls_restrained_S_all 0.941
_refine_ls_R_factor_all 0.1024
_refine_ls_R_factor_gt 0.0640
_refine_ls_shift/su_max 0.002
_refine_ls_shift/su_mean 0.000
_refine_ls_structure_factor_coef Fsqd
_refine_ls_weighting_details 'calc w=1/[\s^2^(Fo^2^)+(0.0709P)^2^+0.0000P] where P=(Fo^2^+2Fc^2^)/3'
_refine_ls_weighting_scheme calc
_refine_ls_wR_factor_gt 0.1655
_refine_ls_wR_factor_ref 0.1761
_reflns_number_gt 7046
_reflns_number_total 13072
_reflns_threshold_expression >2sigma(I)
_cod_data_source_file cg301319u_si_002.cif
_cod_data_source_block 2
_cod_depositor_comments
;
The following automatic conversions were performed:

'_symmetry_cell_setting' value 'Monoclinic' changed to 'monoclinic'
according to /home/saulius/struct/CIF-dictionaries/cif_core.dic
dictionary named 'cif_core.dic' version 2.4.2 from 2011-04-26.

Automatic conversion script
Id: cif_fix_values 1891 2012-01-12 08:04:46Z andrius 
;
_cod_original_sg_symbol_H-M 'C2/c  '
_cod_database_code 4507073

loop_
_symmetry_equiv_pos_as_xyz
'x, y, z'
'-x, y, -z+1/2'
'x+1/2, y+1/2, z'
'-x+1/2, y+1/2, -z+1/2'
'-x, -y, -z'
'x, -y, z-1/2'
'-x+1/2, -y+1/2, -z'
'x+1/2, -y+1/2, z-1/2'

loop_
_atom_site_label
_atom_site_type_symbol
_atom_site_fract_x
_atom_site_fract_y
_atom_site_fract_z
_atom_site_U_iso_or_equiv
_atom_site_adp_type
_atom_site_occupancy
_atom_site_symmetry_multiplicity
_atom_site_calc_flag
_atom_site_refinement_flags
C1 C 0.3997(2) 0.7115(3) 0.97030(19) 0.0266(11) Uani 1 1 d .
C2 C 0.38870(18) 0.6944(2) 0.91199(17) 0.0188(9) Uani 1 1 d .
C3 C 0.35415(18) 0.6355(3) 0.89170(18) 0.0232(10) Uani 1 1 d .
H29A H 0.3384 0.6066 0.9150 0.028 Uiso 1 1 calc R
C4 C 0.34248(17) 0.6187(2) 0.83621(17) 0.0185(9) Uani 1 1 d .
C5 C 0.36928(17) 0.6611(2) 0.80292(17) 0.0192(9) Uani 1 1 d .
H17A H 0.3631 0.6507 0.7665 0.023 Uiso 1 1 calc R
C6 C 0.40525(18) 0.7188(2) 0.82346(17) 0.0185(9) Uani 1 1 d .
C7 C 0.41411(19) 0.7356(2) 0.87730(18) 0.0241(10) Uani 1 1 d .
H37A H 0.4373 0.7750 0.8905 0.029 Uiso 1 1 calc R
C8 C 0.43455(19) 0.7614(2) 0.7854(2) 0.0247(10) Uani 1 1 d .
C9 C 0.2912(3) 0.3227(3) 0.9501(2) 0.0363(13) Uani 1 1 d .
C10 C 0.3236(2) 0.3654(3) 0.91659(18) 0.0278(11) Uani 1 1 d .
C11 C 0.29583(19) 0.4208(2) 0.88454(17) 0.0204(9) Uani 1 1 d .
H15A H 0.2561 0.4298 0.8833 0.024 Uiso 1 1 calc R
C12 C 0.32602(18) 0.4628(2) 0.85449(17) 0.0196(9) Uani 1 1 d .
C13 C 0.3860(2) 0.4485(3) 0.85682(19) 0.0297(11) Uani 1 1 d .
H28A H 0.4069 0.4766 0.8369 0.036 Uiso 1 1 calc R
C14 C 0.4145(2) 0.3936(3) 0.8881(2) 0.0364(13) Uani 1 1 d .
C15 C 0.3839(2) 0.3519(3) 0.9179(2) 0.0353(13) Uani 1 1 d .
H41A H 0.4030 0.3148 0.9389 0.042 Uiso 1 1 calc R
C16 C 0.4810(3) 0.3823(4) 0.8898(3) 0.0525(17) Uani 1 1 d .
C17 C 0.1447(2) 0.7038(3) 0.8939(2) 0.0354(13) Uani 1 1 d .
C18 C 0.15277(19) 0.6373(3) 0.8632(2) 0.0286(11) Uani 1 1 d .
C19 C 0.1074(2) 0.5885(3) 0.8484(2) 0.0292(11) Uani 1 1 d .
H36A H 0.0707 0.5979 0.8563 0.035 Uiso 1 1 calc R
C20 C 0.11628(19) 0.5261(2) 0.82202(18) 0.0237(10) Uani 1 1 d .
C21 C 0.17064(18) 0.5126(2) 0.81003(17) 0.0213(10) Uani 1 1 d .
H19A H 0.1762 0.4705 0.7920 0.026 Uiso 1 1 calc R
C22 C 0.21752(18) 0.5604(2) 0.82424(16) 0.0177(9) Uani 1 1 d .
C23 C 0.20717(19) 0.6222(2) 0.85124(18) 0.0235(10) Uani 1 1 d .
H31A H 0.2379 0.6547 0.8616 0.028 Uiso 1 1 calc R
C24 C 0.0657(2) 0.4735(3) 0.8076(2) 0.0333(12) Uani 1 1 d .
C25 C 0.2330(2) 0.6196(3) 0.6071(2) 0.0381(13) Uani 1 1 d .
C26 C 0.2666(2) 0.5674(3) 0.64713(19) 0.0306(11) Uani 1 1 d .
C27 C 0.3005(2) 0.5138(3) 0.63130(19) 0.0268(11) Uani 1 1 d .
H33A H 0.3039 0.5106 0.5956 0.032 Uiso 1 1 calc R
C28 C 0.3299(2) 0.4641(3) 0.66871(19) 0.0271(11) Uani 1 1 d .
C29 C 0.32632(18) 0.4711(2) 0.72234(18) 0.0233(10) Uani 1 1 d .
H24A H 0.3470 0.4391 0.7473 0.028 Uiso 1 1 calc R
C30 C 0.29216(18) 0.5256(2) 0.73980(17) 0.0201(10) Uani 1 1 d .
C31 C 0.2629(2) 0.5719(3) 0.70082(19) 0.0273(11) Uani 1 1 d .
H34A H 0.2396 0.6079 0.7110 0.033 Uiso 1 1 calc R
C32 C 0.3650(2) 0.4039(3) 0.6515(2) 0.0342(12) Uani 1 1 d .
C33 C 0.3715(4) 0.7045(6) 0.6187(3) 0.126(4) Uani 1 1 d .
H9AA H 0.3615 0.7526 0.6065 0.189 Uiso 1 1 calc R
H9AB H 0.3521 0.6931 0.6475 0.189 Uiso 1 1 calc R
H9AC H 0.3591 0.6714 0.5897 0.189 Uiso 1 1 calc R
C34 C 0.4556(6) 0.6127(7) 0.6676(7) 0.216(8) Uani 1 1 d .
H8AA H 0.4977 0.6103 0.6791 0.324 Uiso 1 1 calc R
H8AB H 0.4427 0.5756 0.6417 0.324 Uiso 1 1 calc R
H8AC H 0.4374 0.6061 0.6978 0.324 Uiso 1 1 calc R
C35 C 0.2084(4) 0.6468(5) 0.0512(3) 0.088(3) Uani 1 1 d .
H7AA H 0.2115 0.6947 0.0654 0.132 Uiso 1 1 calc R
H7AB H 0.2188 0.6130 0.0800 0.132 Uiso 1 1 calc R
H7AC H 0.1686 0.6381 0.0326 0.132 Uiso 1 1 calc R
C36 C 0.2457(4) 0.5636(5) -0.0106(3) 0.099(3) Uani 1 1 d .
H6AA H 0.2713 0.5608 -0.0357 0.149 Uiso 1 1 calc R
H6AB H 0.2059 0.5537 -0.0286 0.149 Uiso 1 1 calc R
H6AC H 0.2577 0.5290 0.0174 0.149 Uiso 1 1 calc R
C37 C 0.8942(5) 0.5246(7) 0.8364(4) 0.153(5) Uani 1 1 d .
H5AA H 0.8827 0.5295 0.7982 0.230 Uiso 1 1 calc R
H5AB H 0.9245 0.5589 0.8500 0.230 Uiso 1 1 calc R
H5AC H 0.8607 0.5331 0.8524 0.230 Uiso 1 1 calc R
C38 C 0.9369(4) 0.4391(6) 0.9078(4) 0.125(4) Uani 1 1 d .
H4AA H 0.9515 0.3909 0.9133 0.187 Uiso 1 1 calc R
H4AB H 0.9047 0.4457 0.9257 0.187 Uiso 1 1 calc R
H4AC H 0.9679 0.4723 0.9220 0.187 Uiso 1 1 calc R
C39 C 0.1947(5) 0.7727(6) 0.7425(5) 0.145(5) Uani 1 1 d .
H1AA H 0.1763 0.7768 0.7728 0.218 Uiso 1 1 calc R
H1AB H 0.1973 0.7229 0.7333 0.218 Uiso 1 1 calc R
H1AC H 0.1717 0.7980 0.7126 0.218 Uiso 1 1 calc R
C40 C 0.2826(4) 0.7977(5) 0.7145(4) 0.103(3) Uani 1 1 d .
H3AA H 0.3222 0.8159 0.7239 0.155 Uiso 1 1 calc R
H3AB H 0.2610 0.8243 0.6846 0.155 Uiso 1 1 calc R
H3AC H 0.2836 0.7479 0.7050 0.155 Uiso 1 1 calc R
C41 C 0.2638(6) 0.8248(7) 0.8023(5) 0.144(5) Uani 1 1 d .
H2AA H 0.2382 0.8158 0.8253 0.173 Uiso 1 1 calc R
N1 N 0.2563(3) 0.8048(4) 0.7562(3) 0.077(2) Uani 1 1 d .
N2 N 0.9164(2) 0.4524(3) 0.8496(2) 0.0663(16) Uani 1 1 d .
H2AB H 0.9466 0.4442 0.8330 0.080 Uiso 1 1 calc R
H2AC H 0.8877 0.4207 0.8366 0.080 Uiso 1 1 calc R
N3 N 0.2489(3) 0.6384(4) 0.0134(3) 0.087(2) Uani 1 1 d .
H3AD H 0.2861 0.6472 0.0309 0.104 Uiso 1 1 calc R
H3AE H 0.2396 0.6709 -0.0131 0.104 Uiso 1 1 calc R
N4 N 0.4353(3) 0.6990(6) 0.6376(3) 0.142(4) Uani 1 1 d .
H4AD H 0.4475 0.7337 0.6619 0.170 Uiso 1 1 calc R
H4AE H 0.4533 0.7056 0.6099 0.170 Uiso 1 1 calc R
O1 O 0.37953(14) 0.66786(17) 1.00053(12) 0.0284(8) Uani 1 1 d .
O2 O 0.42844(18) 0.7655(2) 0.98717(14) 0.0500(11) Uani 1 1 d .
O3 O 0.46995(12) 0.81173(15) 0.80755(12) 0.0223(7) Uani 1 1 d .
O4 O 0.42472(15) 0.74736(19) 0.73732(13) 0.0392(9) Uani 1 1 d .
O5 O 0.23678(17) 0.3350(2) 0.94552(14) 0.0419(10) Uani 1 1 d .
O6 O 0.32052(17) 0.27595(19) 0.98130(14) 0.0459(10) Uani 1 1 d .
O7 O 0.50282(17) 0.3321(2) 0.91374(17) 0.0545(11) Uani 1 1 d .
O8 O 0.5061(2) 0.4266(4) 0.8672(4) 0.189(5) Uani 1 1 d .
O9 O 0.39537(19) 0.3664(3) 0.68579(16) 0.0648(13) Uani 1 1 d .
O10 O 0.36054(15) 0.39596(19) 0.60050(14) 0.0393(9) Uani 1 1 d .
O11 O 0.24777(18) 0.6189(2) 0.56072(15) 0.0538(11) Uani 1 1 d .
O12 O 0.1948(2) 0.6594(2) 0.61873(16) 0.0635(13) Uani 1 1 d .
O13 O 0.07084(13) 0.42368(17) 0.77522(14) 0.0280(8) Uani 1 1 d .
O14 O 0.02251(18) 0.4813(3) 0.8278(2) 0.091(2) Uani 1 1 d .
O15 O 0.09299(13) 0.72958(17) 0.88625(13) 0.0295(8) Uani 1 1 d .
O16 O 0.18894(16) 0.7287(2) 0.92595(18) 0.0593(13) Uani 1 1 d .
O17 O 0.3190(2) 0.8654(3) 0.8166(3) 0.116(3) Uani 1 1 d .
O18W O 0.1157(2) 0.3633(3) 0.9826(3) 0.102(2) Uani 1 1 d .
O19W O 0.5412(5) 0.7543(5) 0.9651(5) 0.262(6) Uani 1 1 d .
H2WA H 0.5197 0.7943 0.9683 0.394 Uiso 1 1 d R
H2WB H 0.5153 0.7196 0.9701 0.394 Uiso 1 1 d R
Si1 Si 0.29310(5) 0.54082(6) 0.81216(5) 0.0169(3) Uani 1 1 d .
Zn1 Zn 0.41170(2) 0.67763(3) 1.07913(2) 0.02148(14) Uani 1 1 d .
Zn2 Zn 0.5000 0.86275(4) 0.7500 0.01687(17) Uani 1 2 d S
Zn3 Zn 0.19734(3) 0.32425(3) 1.00712(3) 0.03452(17) Uani 1 1 d .

loop_
_atom_site_aniso_label
_atom_site_aniso_U_11
_atom_site_aniso_U_22
_atom_site_aniso_U_33
_atom_site_aniso_U_23
_atom_site_aniso_U_13
_atom_site_aniso_U_12
C1 0.032(3) 0.024(3) 0.026(3) 0.000(2) 0.013(2) -0.007(2)
C2 0.019(2) 0.019(2) 0.018(2) -0.0004(18) 0.0042(18) -0.0026(18)
C3 0.020(2) 0.027(3) 0.024(2) 0.002(2) 0.0082(19) -0.003(2)
C4 0.015(2) 0.020(2) 0.021(2) 0.0034(19) 0.0055(17) -0.0002(18)
C5 0.018(2) 0.023(2) 0.017(2) 0.0042(18) 0.0053(17) -0.0013(18)
C6 0.017(2) 0.017(2) 0.022(2) 0.0050(19) 0.0044(18) -0.0016(18)
C7 0.024(2) 0.022(3) 0.025(3) 0.001(2) 0.0022(19) -0.005(2)
C8 0.026(2) 0.017(2) 0.033(3) 0.005(2) 0.010(2) 0.000(2)
C9 0.056(4) 0.024(3) 0.026(3) -0.004(2) -0.001(2) -0.010(3)
C10 0.042(3) 0.020(3) 0.021(2) 0.000(2) 0.005(2) 0.000(2)
C11 0.020(2) 0.017(2) 0.023(2) -0.0035(19) 0.0024(18) -0.0013(18)
C12 0.018(2) 0.020(2) 0.023(2) -0.0002(19) 0.0088(18) 0.0023(18)
C13 0.025(2) 0.037(3) 0.028(3) -0.001(2) 0.006(2) 0.005(2)
C14 0.033(3) 0.043(3) 0.033(3) -0.008(3) 0.006(2) 0.011(3)
C15 0.043(3) 0.025(3) 0.034(3) 0.000(2) -0.004(2) 0.016(2)
C16 0.059(4) 0.045(4) 0.060(4) 0.016(3) 0.027(3) 0.022(3)
C17 0.029(3) 0.033(3) 0.048(3) -0.020(3) 0.017(2) -0.010(2)
C18 0.022(2) 0.026(3) 0.038(3) -0.011(2) 0.008(2) -0.003(2)
C19 0.021(2) 0.030(3) 0.039(3) -0.013(2) 0.011(2) -0.005(2)
C20 0.021(2) 0.027(3) 0.025(2) -0.004(2) 0.0099(19) -0.004(2)
C21 0.025(2) 0.016(2) 0.025(2) -0.0044(19) 0.0102(19) -0.0007(19)
C22 0.020(2) 0.019(2) 0.015(2) -0.0002(18) 0.0062(17) -0.0032(18)
C23 0.020(2) 0.021(2) 0.031(3) -0.007(2) 0.0081(19) -0.0067(19)
C24 0.028(3) 0.030(3) 0.045(3) -0.010(2) 0.013(2) -0.013(2)
C25 0.051(3) 0.036(3) 0.026(3) 0.007(2) 0.004(2) 0.004(3)
C26 0.041(3) 0.029(3) 0.024(3) 0.002(2) 0.012(2) 0.004(2)
C27 0.031(3) 0.028(3) 0.023(3) -0.004(2) 0.009(2) -0.003(2)
C28 0.026(2) 0.033(3) 0.027(3) -0.003(2) 0.015(2) -0.003(2)
C29 0.020(2) 0.027(3) 0.025(2) 0.002(2) 0.0073(19) 0.0018(19)
C30 0.019(2) 0.020(2) 0.021(2) -0.0041(19) 0.0058(18) -0.0066(18)
C31 0.031(3) 0.027(3) 0.026(3) -0.003(2) 0.011(2) 0.002(2)
C32 0.038(3) 0.040(3) 0.029(3) 0.000(2) 0.017(2) 0.007(3)
C33 0.081(6) 0.229(12) 0.059(6) -0.007(7) -0.005(5) -0.030(7)
C34 0.186(14) 0.118(11) 0.34(2) -0.020(13) 0.043(14) -0.063(10)
C35 0.094(6) 0.096(6) 0.079(6) -0.020(5) 0.032(5) -0.011(5)
C36 0.117(7) 0.128(9) 0.051(5) 0.030(5) 0.012(5) -0.022(6)
C37 0.144(9) 0.189(12) 0.111(9) -0.049(8) -0.013(7) 0.101(9)
C38 0.126(8) 0.147(10) 0.095(8) 0.019(7) 0.007(6) -0.031(7)
C39 0.146(10) 0.109(9) 0.210(14) 0.021(9) 0.104(10) 0.026(8)
C40 0.113(7) 0.095(7) 0.101(8) 0.043(6) 0.020(6) 0.046(6)
C41 0.155(11) 0.185(13) 0.098(9) 0.042(9) 0.038(8) 0.114(10)
N1 0.096(5) 0.071(5) 0.062(5) 0.002(4) 0.009(4) 0.037(4)
N2 0.045(3) 0.088(5) 0.072(4) 0.000(4) 0.028(3) 0.001(3)
N3 0.058(4) 0.110(6) 0.094(5) -0.001(5) 0.020(4) -0.025(4)
N4 0.078(5) 0.282(13) 0.072(5) -0.082(7) 0.034(4) -0.089(7)
O1 0.0394(19) 0.0270(19) 0.0220(17) -0.0012(14) 0.0139(15) -0.0076(15)
O2 0.083(3) 0.042(2) 0.023(2) -0.0068(17) 0.0063(19) -0.037(2)
O3 0.0229(16) 0.0189(17) 0.0257(17) 0.0024(14) 0.0065(13) -0.0057(13)
O4 0.055(2) 0.044(2) 0.0200(19) -0.0002(16) 0.0104(17) -0.0281(19)
O5 0.053(2) 0.046(2) 0.026(2) 0.0113(17) 0.0044(17) -0.0207(19)
O6 0.074(3) 0.028(2) 0.029(2) 0.0098(17) -0.0055(19) -0.0083(19)
O7 0.042(2) 0.068(3) 0.053(3) 0.005(2) 0.007(2) 0.023(2)
O8 0.063(4) 0.147(7) 0.382(13) 0.128(8) 0.107(6) 0.054(4)
O9 0.073(3) 0.085(3) 0.042(3) 0.014(2) 0.026(2) 0.052(3)
O10 0.047(2) 0.043(2) 0.032(2) -0.0076(17) 0.0185(17) 0.0087(18)
O11 0.078(3) 0.056(3) 0.030(2) 0.0101(19) 0.017(2) 0.018(2)
O12 0.089(3) 0.067(3) 0.036(2) 0.012(2) 0.014(2) 0.048(3)
O13 0.0217(16) 0.0218(18) 0.043(2) -0.0094(16) 0.0123(15) -0.0063(14)
O14 0.053(3) 0.102(4) 0.142(5) -0.091(4) 0.074(3) -0.058(3)
O15 0.0243(17) 0.0276(19) 0.039(2) -0.0108(16) 0.0124(15) -0.0004(15)
O16 0.033(2) 0.063(3) 0.083(3) -0.045(3) 0.014(2) -0.004(2)
O17 0.033(3) 0.096(5) 0.213(8) 0.004(5) 0.014(4) 0.007(3)
O18W 0.047(3) 0.098(4) 0.154(6) 0.015(4) 0.006(3) -0.019(3)
O19W 0.244(11) 0.192(10) 0.329(16) 0.128(10) 0.007(10) -0.072(9)
Si1 0.0175(6) 0.0165(6) 0.0184(6) -0.0011(5) 0.0075(5) -0.0028(5)
Zn1 0.0238(3) 0.0232(3) 0.0195(3) -0.0046(2) 0.0092(2) -0.0020(2)
Zn2 0.0175(3) 0.0125(4) 0.0225(4) 0.000 0.0084(3) 0.000
Zn3 0.0451(4) 0.0230(3) 0.0365(4) 0.0027(3) 0.0109(3) -0.0023(3)

loop_
_atom_type_symbol
_atom_type_description
_atom_type_scat_dispersion_real
_atom_type_scat_dispersion_imag
_atom_type_scat_source
C C 0.0033 0.0016 'International Tables Vol C Tables 4.2.6.8 and 6.1.1.4'
H H 0.0000 0.0000 'International Tables Vol C Tables 4.2.6.8 and 6.1.1.4'
O O 0.0106 0.0060 'International Tables Vol C Tables 4.2.6.8 and 6.1.1.4'
Si Si 0.0817 0.0704 'International Tables Vol C Tables 4.2.6.8 and 6.1.1.4'
Zn Zn 0.2839 1.4301 'International Tables Vol C Tables 4.2.6.8 and 6.1.1.4'
N N 0.0061 0.0033 'International Tables Vol C Tables 4.2.6.8 and 6.1.1.4'

loop_
_geom_angle_atom_site_label_1
_geom_angle_atom_site_label_2
_geom_angle_atom_site_label_3
_geom_angle
_geom_angle_site_symmetry_1
_geom_angle_site_symmetry_3
O2 C1 O1 123.3(4) . .
O2 C1 C2 119.5(4) . .
O1 C1 C2 117.2(4) . .
C7 C2 C3 119.0(4) . .
C7 C2 C1 120.5(4) . .
C3 C2 C1 120.5(4) . .
C2 C3 C4 121.4(4) . .
C2 C3 H29A 119.3 . .
C4 C3 H29A 119.3 . .
C5 C4 C3 117.6(4) . .
C5 C4 Si1 123.9(3) . .
C3 C4 Si1 118.5(3) . .
C4 C5 C6 120.9(4) . .
C4 C5 H17A 119.5 . .
C6 C5 H17A 119.5 . .
C7 C6 C5 120.3(4) . .
C7 C6 C8 121.4(4) . .
C5 C6 C8 118.3(4) . .
C6 C7 C2 120.7(4) . .
C6 C7 H37A 119.7 . .
C2 C7 H37A 119.7 . .
O4 C8 O3 124.1(4) . .
O4 C8 C6 120.7(4) . .
O3 C8 C6 115.1(4) . .
O5 C9 O6 125.1(5) . .
O5 C9 C10 117.7(5) . .
O6 C9 C10 117.2(5) . .
C11 C10 C15 118.8(4) . .
C11 C10 C9 120.7(5) . .
C15 C10 C9 120.5(5) . .
C12 C11 C10 121.4(4) . .
C12 C11 H15A 119.3 . .
C10 C11 H15A 119.3 . .
C11 C12 C13 118.6(4) . .
C11 C12 Si1 124.4(3) . .
C13 C12 Si1 117.0(3) . .
C14 C13 C12 121.2(5) . .
C14 C13 H28A 119.4 . .
C12 C13 H28A 119.4 . .
C13 C14 C15 119.8(5) . .
C13 C14 C16 118.3(5) . .
C15 C14 C16 121.9(5) . .
C14 C15 C10 120.3(5) . .
C14 C15 H41A 119.9 . .
C10 C15 H41A 119.9 . .
O7 C16 O8 126.1(7) . .
O7 C16 C14 116.4(6) . .
O8 C16 C14 117.5(6) . .
O16 C17 O15 125.3(5) . .
O16 C17 C18 118.1(4) . .
O15 C17 C18 116.6(4) . .
C19 C18 C23 118.8(4) . .
C19 C18 C17 121.2(4) . .
C23 C18 C17 120.0(4) . .
C20 C19 C18 120.5(4) . .
C20 C19 H36A 119.8 . .
C18 C19 H36A 119.8 . .
C21 C20 C19 119.7(4) . .
C21 C20 C24 121.7(4) . .
C19 C20 C24 118.6(4) . .
C20 C21 C22 121.6(4) . .
C20 C21 H19A 119.2 . .
C22 C21 H19A 119.2 . .
C23 C22 C21 117.0(4) . .
C23 C22 Si1 120.3(3) . .
C21 C22 Si1 122.6(3) . .
C22 C23 C18 122.4(4) . .
C22 C23 H31A 118.8 . .
C18 C23 H31A 118.8 . .
O14 C24 O13 123.7(4) . .
O14 C24 C20 118.8(4) . .
O13 C24 C20 117.5(4) . .
O12 C25 O11 124.1(5) . .
O12 C25 C26 121.4(5) . .
O11 C25 C26 114.5(5) . .
C27 C26 C31 119.0(5) . .
C27 C26 C25 121.0(5) . .
C31 C26 C25 119.9(4) . .
C26 C27 C28 120.3(4) . .
C26 C27 H33A 119.8 . .
C28 C27 H33A 119.8 . .
C29 C28 C27 119.2(4) . .
C29 C28 C32 120.1(4) . .
C27 C28 C32 120.7(4) . .
C28 C29 C30 121.7(4) . .
C28 C29 H24A 119.1 . .
C30 C29 H24A 119.1 . .
C31 C30 C29 116.4(4) . .
C31 C30 Si1 121.4(3) . .
C29 C30 Si1 121.8(3) . .
C30 C31 C26 123.2(4) . .
C30 C31 H34A 118.4 . .
C26 C31 H34A 118.4 . .
O9 C32 O10 124.9(5) . .
O9 C32 C28 118.9(5) . .
O10 C32 C28 116.2(5) . .
N4 C33 H9AA 109.5 . .
N4 C33 H9AB 109.5 . .
H9AA C33 H9AB 109.5 . .
N4 C33 H9AC 109.5 . .
H9AA C33 H9AC 109.5 . .
H9AB C33 H9AC 109.5 . .
N4 C34 H8AA 109.5 . .
N4 C34 H8AB 109.5 . .
H8AA C34 H8AB 109.5 . .
N4 C34 H8AC 109.5 . .
H8AA C34 H8AC 109.5 . .
H8AB C34 H8AC 109.5 . .
N3 C35 H7AA 109.5 . .
N3 C35 H7AB 109.5 . .
H7AA C35 H7AB 109.5 . .
N3 C35 H7AC 109.5 . .
H7AA C35 H7AC 109.5 . .
H7AB C35 H7AC 109.5 . .
N3 C36 H6AA 109.5 . .
N3 C36 H6AB 109.5 . .
H6AA C36 H6AB 109.5 . .
N3 C36 H6AC 109.5 . .
H6AA C36 H6AC 109.5 . .
H6AB C36 H6AC 109.5 . .
N2 C37 H5AA 109.5 . .
N2 C37 H5AB 109.5 . .
H5AA C37 H5AB 109.5 . .
N2 C37 H5AC 109.5 . .
H5AA C37 H5AC 109.5 . .
H5AB C37 H5AC 109.5 . .
N2 C38 H4AA 109.5 . .
N2 C38 H4AB 109.5 . .
H4AA C38 H4AB 109.5 . .
N2 C38 H4AC 109.5 . .
H4AA C38 H4AC 109.5 . .
H4AB C38 H4AC 109.5 . .
N1 C39 H1AA 109.5 . .
N1 C39 H1AB 109.5 . .
H1AA C39 H1AB 109.5 . .
N1 C39 H1AC 109.5 . .
H1AA C39 H1AC 109.5 . .
H1AB C39 H1AC 109.5 . .
N1 C40 H3AA 109.5 . .
N1 C40 H3AB 109.5 . .
H3AA C40 H3AB 109.5 . .
N1 C40 H3AC 109.5 . .
H3AA C40 H3AC 109.5 . .
H3AB C40 H3AC 109.5 . .
N1 C41 O17 110.1(11) . .
N1 C41 H2AA 124.9 . .
O17 C41 H2AA 124.9 . .
C41 N1 C40 143.6(11) . .
C41 N1 C39 106.6(10) . .
C40 N1 C39 109.7(8) . .
C37 N2 C38 114.2(7) . .
C37 N2 H2AB 108.7 . .
C38 N2 H2AB 108.7 . .
C37 N2 H2AC 108.7 . .
C38 N2 H2AC 108.7 . .
H2AB N2 H2AC 107.6 . .
C35 N3 C36 111.9(6) . .
C35 N3 H3AD 109.2 . .
C36 N3 H3AD 109.2 . .
C35 N3 H3AE 109.2 . .
C36 N3 H3AE 109.2 . .
H3AD N3 H3AE 107.9 . .
C33 N4 C34 111.3(8) . .
C33 N4 H4AD 109.4 . .
C34 N4 H4AD 109.4 . .
C33 N4 H4AE 109.4 . .
C34 N4 H4AE 109.4 . .
H4AD N4 H4AE 108.0 . .
C1 O1 Zn1 116.2(3) . .
C8 O3 Zn2 108.0(3) . .
C9 O5 Zn3 121.4(3) . .
C9 O6 Zn3 130.2(3) . 7_557
C16 O7 Zn1 116.2(5) . 5_667
C32 O10 Zn1 115.5(3) . 6_565
C25 O11 Zn3 114.0(3) . 6_565
C24 O13 Zn2 116.6(3) . 3_445
C17 O15 Zn1 113.8(3) . 7_567
H2WA O19W H2WB 100.2 . .
C30 Si1 C4 108.98(19) . .
C30 Si1 C22 111.70(19) . .
C4 Si1 C22 108.97(19) . .
C30 Si1 C12 111.9(2) . .
C4 Si1 C12 105.19(19) . .
C22 Si1 C12 109.86(19) . .
O15 Zn1 O7 100.84(16) 7_567 5_667
O15 Zn1 O10 113.60(14) 7_567 6_566
O7 Zn1 O10 124.51(17) 5_667 6_566
O15 Zn1 O1 119.32(14) 7_567 .
O7 Zn1 O1 104.34(16) 5_667 .
O10 Zn1 O1 95.27(14) 6_566 .
O3 Zn2 O3 122.94(18) . 2_656
O3 Zn2 O13 115.07(13) . 3
O3 Zn2 O13 96.92(12) 2_656 3
O3 Zn2 O13 96.93(12) . 4_556
O3 Zn2 O13 115.07(13) 2_656 4_556
O13 Zn2 O13 110.54(19) 3 4_556
O11 Zn3 O6 122.47(16) 6_566 7_557
O11 Zn3 O5 101.27(16) 6_566 .
O6 Zn3 O5 111.34(16) 7_557 .
O11 Zn3 O18W 114.8(2) 6_566 .
O6 Zn3 O18W 100.3(2) 7_557 .
O5 Zn3 O18W 105.9(2) . .

loop_
_geom_bond_atom_site_label_1
_geom_bond_atom_site_label_2
_geom_bond_distance
_geom_bond_site_symmetry_2
C1 O2 1.233(5) .
C1 O1 1.272(5) .
C1 C2 1.490(6) .
C2 C7 1.389(6) .
C2 C3 1.393(6) .
C3 C4 1.419(6) .
C3 H29A 0.9300 .
C4 C5 1.394(6) .
C4 Si1 1.871(4) .
C5 C6 1.395(6) .
C5 H17A 0.9300 .
C6 C7 1.381(6) .
C6 C8 1.517(6) .
C7 H37A 0.9300 .
C8 O4 1.227(6) .
C8 O3 1.297(5) .
C9 O5 1.263(6) .
C9 O6 1.278(6) .
C9 C10 1.477(7) .
C10 C11 1.390(6) .
C10 C15 1.413(7) .
C11 C12 1.380(6) .
C11 H15A 0.9300 .
C12 C13 1.405(6) .
C12 Si1 1.876(5) .
C13 C14 1.377(7) .
C13 H28A 0.9300 .
C14 C15 1.379(7) .
C14 C16 1.548(8) .
C15 H41A 0.9300 .
C16 O7 1.172(7) .
C16 O8 1.219(8) .
C17 O16 1.261(6) .
C17 O15 1.269(6) .
C17 C18 1.495(7) .
C18 C19 1.382(6) .
C18 C23 1.385(6) .
C19 C20 1.379(6) .
C19 H36A 0.9300 .
C20 C21 1.378(6) .
C20 C24 1.514(6) .
C21 C22 1.393(6) .
C21 H19A 0.9300 .
C22 C23 1.387(6) .
C22 Si1 1.874(4) .
C23 H31A 0.9300 .
C24 O14 1.222(6) .
C24 O13 1.264(6) .
C25 O12 1.235(6) .
C25 O11 1.296(6) .
C25 C26 1.507(7) .
C26 C27 1.380(6) .
C26 C31 1.391(6) .
C27 C28 1.401(7) .
C27 H33A 0.9300 .
C28 C29 1.392(6) .
C28 C32 1.503(7) .
C29 C30 1.413(6) .
C29 H24A 0.9300 .
C30 C31 1.384(6) .
C30 Si1 1.861(4) .
C31 H34A 0.9300 .
C32 O9 1.222(6) .
C32 O10 1.291(6) .
C33 N4 1.460(10) .
C33 H9AA 0.9600 .
C33 H9AB 0.9600 .
C33 H9AC 0.9600 .
C34 N4 1.799(15) .
C34 H8AA 0.9600 .
C34 H8AB 0.9600 .
C34 H8AC 0.9600 .
C35 N3 1.484(9) .
C35 H7AA 0.9600 .
C35 H7AB 0.9600 .
C35 H7AC 0.9600 .
C36 N3 1.517(11) .
C36 H6AA 0.9600 .
C36 H6AB 0.9600 .
C36 H6AC 0.9600 .
C37 N2 1.453(11) .
C37 H5AA 0.9600 .
C37 H5AB 0.9600 .
C37 H5AC 0.9600 .
C38 N2 1.484(10) .
C38 H4AA 0.9600 .
C38 H4AB 0.9600 .
C38 H4AC 0.9600 .
C39 N1 1.521(12) .
C39 H1AA 0.9600 .
C39 H1AB 0.9600 .
C39 H1AC 0.9600 .
C40 N1 1.335(10) .
C40 H3AA 0.9600 .
C40 H3AB 0.9600 .
C40 H3AC 0.9600 .
C41 N1 1.210(12) .
C41 O17 1.467(15) .
C41 H2AA 0.9300 .
N2 H2AB 0.9000 .
N2 H2AC 0.9000 .
N3 H3AD 0.9000 .
N3 H3AE 0.9000 .
N4 H4AD 0.9000 .
N4 H4AE 0.9000 .
O1 Zn1 1.998(3) .
O3 Zn2 1.989(3) .
O5 Zn3 1.981(4) .
O6 Zn3 1.946(4) 7_557
O7 Zn1 1.960(4) 5_667
O10 Zn1 1.960(3) 6_565
O11 Zn3 1.923(4) 6_565
O13 Zn2 1.991(3) 3_445
O15 Zn1 1.953(3) 7_567
O18W Zn3 2.003(5) .
O19W H2WA 0.9092 .
O19W H2WB 0.9099 .
Zn1 O15 1.952(3) 7_567
Zn1 O7 1.960(4) 5_667
Zn1 O10 1.960(3) 6_566
Zn2 O3 1.989(3) 2_656
Zn2 O13 1.991(3) 3
Zn2 O13 1.991(3) 4_556
Zn3 O11 1.923(4) 6_566
Zn3 O6 1.946(4) 7_557
